data_4348092
loop_
_publ_author_name
'Zhao, Tian-Meng'
'Chen, Sa'
'Shang, Ran'
'Wang, Bing-Wu'
'Wang, Zhe-Ming'
'Gao, Song'

_publ_section_title
;
 Perovskite-Like Polar Lanthanide Formate Frameworks of
 [NH<sub>2</sub>NH<sub>3</sub>][Ln(HCOO)<sub>4</sub>] (Ln = Tb-Lu and Y):
 Synthesis, Structures, Magnetism, and Anisotropic Thermal Expansion.
;
_journal_issue 20
_journal_name_full 'Inorganic chemistry'
_journal_page_first 10075
_journal_page_last 10082
_journal_paper_doi 10.1021/acs.inorgchem.6b00952
_journal_volume 55
_journal_year 2016
_chemical_formula_sum 'C4 H9 N2 O8 Yb'
_chemical_formula_weight 386.17
_space_group_IT_number 29
_space_group_name_Hall 'P 2c -2ac'
_space_group_name_H-M_alt 'P c a 21'
_symmetry_cell_setting orthorhombic
_symmetry_space_group_name_H-M 'P c a 21'
_atom_sites_solution_hydrogens geom
_atom_sites_solution_primary direct
_atom_sites_solution_secondary difmap
_audit_creation_method SHELXL-97
_cell_angle_alpha 90.00
_cell_angle_beta 90.00
_cell_angle_gamma 90.00
_cell_formula_units_Z 4
_cell_length_a 18.1272(4)
_cell_length_b 6.5391(2)
_cell_length_c 7.5198(2)
_cell_measurement_reflns_used 9464
_cell_measurement_temperature 180.0
_cell_measurement_theta_max 30.3220
_cell_measurement_theta_min 4.2560
_cell_volume 891.36(4)
_computing_cell_refinement 'CrysAlisPro (Agilent Technologies, 2013)'
_computing_data_collection 'CrysAlisPro (Agilent Technologies, 2013)'
_computing_data_reduction 'CrysAlisPro (Agilent Technologies, 2013)'
_computing_molecular_graphics 'Bruker SHELXTL V5.1 (Sheldrick, 1998)'
_computing_publication_material 'SHELXL-97 (Sheldrick, 1997)'
_computing_structure_refinement 'SHELXL-97 (Sheldrick, 1997)'
_computing_structure_solution 'SHELXS-97 (Sheldrick, 1990)'
_diffrn_ambient_temperature 180.0
_diffrn_detector_area_resol_mean 10.3914
_diffrn_measured_fraction_theta_full 0.997
_diffrn_measured_fraction_theta_max 0.997
_diffrn_measurement_device_type 'SuperNova, Dual, Cu at zero, AtlasCCD'
_diffrn_measurement_method '\w scans'
_diffrn_radiation_monochromator mirror
_diffrn_radiation_source 'SuperNova (Mo) X-ray Source'
_diffrn_radiation_type MoK\a
_diffrn_radiation_wavelength 0.71073
_diffrn_reflns_av_R_equivalents 0.0585
_diffrn_reflns_av_sigmaI/netI 0.0319
_diffrn_reflns_limit_h_max 24
_diffrn_reflns_limit_h_min -24
_diffrn_reflns_limit_k_max 8
_diffrn_reflns_limit_k_min -8
_diffrn_reflns_limit_l_max 10
_diffrn_reflns_limit_l_min -9
_diffrn_reflns_number 14052
_diffrn_reflns_theta_full 28.27
_diffrn_reflns_theta_max 28.27
_diffrn_reflns_theta_min 3.52
_diffrn_standards_decay_% 0
_exptl_absorpt_coefficient_mu 10.524
_exptl_absorpt_correction_T_max 0.487
_exptl_absorpt_correction_T_min 0.251
_exptl_absorpt_correction_type gaussian
_exptl_absorpt_process_details
;
CrysAlisPro, Agilent Technologies,
Version 1.171.36.32 (release 02-08-2013 CrysAlis171 .NET)
(compiled Aug  2 2013,16:46:58)
Numerical absorption correction based on gaussian integration over
a multifaceted crystal model
;
_exptl_crystal_colour colorless
_exptl_crystal_density_diffrn 2.878
_exptl_crystal_density_method 'not measured'
_exptl_crystal_description plate
_exptl_crystal_F_000 724
_exptl_crystal_size_max 0.237
_exptl_crystal_size_mid 0.180
_exptl_crystal_size_min 0.137
_refine_diff_density_max 0.661
_refine_diff_density_min -0.775
_refine_diff_density_rms 0.133
_refine_ls_abs_structure_details 'Flack H D (1983), Acta Cryst. A39, 876-881'
_refine_ls_abs_structure_Flack -0.028(12)
_refine_ls_extinction_coef 0.0062(3)
_refine_ls_extinction_expression Fc^*^=kFc[1+0.001xFc^2^\l^3^/sin(2\q)]^-1/4^
_refine_ls_extinction_method SHELXL
_refine_ls_goodness_of_fit_ref 1.049
_refine_ls_hydrogen_treatment mixed
_refine_ls_matrix_type full
_refine_ls_number_parameters 144
_refine_ls_number_reflns 2194
_refine_ls_number_restraints 6
_refine_ls_restrained_S_all 1.048
_refine_ls_R_factor_all 0.0216
_refine_ls_R_factor_gt 0.0202
_refine_ls_shift/su_max 0.001
_refine_ls_shift/su_mean 0.000
_refine_ls_structure_factor_coef Fsqd
_refine_ls_weighting_details 'calc w=1/[\s^2^(Fo^2^)+(0.0231P)^2^+0.0000P] where P=(Fo^2^+2Fc^2^)/3'
_refine_ls_weighting_scheme calc
_refine_ls_wR_factor_gt 0.0458
_refine_ls_wR_factor_ref 0.0468
_reflns_number_gt 2100
_reflns_number_total 2194
_reflns_threshold_expression >2sigma(I)
_cod_data_source_file ic6b00952_si_002.cif
_cod_data_source_block Yb-NH2NH3-180K
_cod_original_sg_symbol_H-M 'P ca2(1)'
_cod_database_code 4348092

loop_
_symmetry_equiv_pos_as_xyz
'x, y, z'
'-x, -y, z+1/2'
'x+1/2, -y, z'
'-x+1/2, y, z+1/2'

loop_
_atom_site_label
_atom_site_type_symbol
_atom_site_fract_x
_atom_site_fract_y
_atom_site_fract_z
_atom_site_U_iso_or_equiv
_atom_site_adp_type
_atom_site_occupancy
_atom_site_symmetry_multiplicity
_atom_site_calc_flag
_atom_site_refinement_flags
Yb1 Yb 0.397895(7) 0.79214(2) 0.26601(5) 0.00753(7) Uani 1 1 d .
O1 O 0.42638(16) 0.5945(4) 0.5242(4) 0.0142(7) Uani 1 1 d .
O2 O 0.49458(15) 0.3959(5) 0.6964(4) 0.0153(6) Uani 1 1 d .
O3 O 0.32127(18) 0.8824(5) 0.4856(5) 0.0221(7) Uani 1 1 d .
O4 O 0.21743(19) 0.7989(4) 0.6206(6) 0.0241(9) Uani 1 1 d .
O5 O 0.34841(13) 0.4664(4) 0.2217(4) 0.0148(8) Uani 1 1 d .
O6 O 0.37505(18) 0.1364(5) 0.1919(5) 0.0178(7) Uani 1 1 d .
O7 O 0.48888(16) 0.9702(5) 0.4095(4) 0.0164(7) Uani 1 1 d .
O8 O 0.5830(2) 1.1807(5) 0.4624(5) 0.0139(7) Uani 1 1 d .
C1 C 0.4874(2) 0.5255(6) 0.5766(6) 0.0134(8) Uani 1 1 d .
H1 H 0.5309 0.5757 0.5211 0.016 Uiso 1 1 calc R
C2 C 0.2642(2) 0.9198(6) 0.5685(7) 0.0174(10) Uani 1 1 d .
H2 H 0.2554 1.0597 0.5952 0.021 Uiso 1 1 calc R
C3 C 0.3635(2) 0.2903(5) 0.2827(13) 0.0151(12) Uani 1 1 d .
H3 H 0.3661 0.2758 0.4083 0.018 Uiso 1 1 calc R
C4 C 0.5421(2) 1.0763(6) 0.3611(6) 0.0134(9) Uani 1 1 d .
H4 H 0.5529 1.0792 0.2375 0.016 Uiso 1 1 calc R
N1 N 0.31853(18) 0.5259(5) 0.7840(8) 0.0195(9) Uani 1 1 d D
H11 H 0.3280 0.6004 0.8836 0.029 Uiso 1 1 calc R
H12 H 0.2700 0.5382 0.7549 0.029 Uiso 1 1 calc R
H13 H 0.3468 0.5731 0.6928 0.029 Uiso 1 1 calc R
N2 N 0.3356(2) 0.3134(6) 0.8167(6) 0.0222(10) Uani 1 1 d D
H21 H 0.3800(18) 0.284(4) 0.766(7) 0.033 Uiso 1 1 d D
H22 H 0.338(3) 0.292(3) 0.9361(17) 0.033 Uiso 1 1 d D

loop_
_atom_site_aniso_label
_atom_site_aniso_U_11
_atom_site_aniso_U_22
_atom_site_aniso_U_33
_atom_site_aniso_U_23
_atom_site_aniso_U_13
_atom_site_aniso_U_12
Yb1 0.00739(9) 0.00650(10) 0.00869(10) 0.00015(13) -0.00007(13) 0.00039(4)
O1 0.0118(14) 0.0139(16) 0.0169(17) 0.0023(12) -0.0017(13) 0.0009(12)
O2 0.0162(14) 0.0171(16) 0.0126(14) 0.0046(12) 0.0008(12) 0.0034(12)
O3 0.0151(15) 0.0278(19) 0.0236(19) -0.0022(16) 0.0062(14) 0.0041(14)
O4 0.0129(16) 0.0182(19) 0.041(3) 0.0095(14) 0.0096(18) -0.0008(12)
O5 0.0141(13) 0.0098(13) 0.020(2) 0.0004(12) -0.0028(11) 0.0004(11)
O6 0.0220(15) 0.0095(15) 0.0218(17) 0.0017(14) 0.0037(14) 0.0016(14)
O7 0.0158(15) 0.0138(15) 0.0196(18) -0.0008(13) -0.0023(13) -0.0040(12)
O8 0.0206(16) 0.0130(16) 0.0083(17) -0.0028(12) -0.0016(14) -0.0026(13)
C1 0.015(2) 0.0131(19) 0.012(2) 0.0000(17) 0.0006(16) -0.0017(16)
C2 0.014(2) 0.012(2) 0.027(3) 0.0023(18) 0.0039(18) -0.0002(15)
C3 0.0157(19) 0.0103(18) 0.019(3) -0.001(2) -0.004(3) -0.0003(13)
C4 0.016(2) 0.013(2) 0.011(2) 0.0002(16) -0.0025(17) -0.0003(16)
N1 0.0182(16) 0.0198(17) 0.021(3) 0.000(2) -0.006(2) -0.0012(12)
N2 0.021(2) 0.022(2) 0.023(3) 0.0084(15) -0.0017(17) 0.0017(15)

loop_
_atom_type_symbol
_atom_type_description
_atom_type_scat_dispersion_real
_atom_type_scat_dispersion_imag
_atom_type_scat_source
C C 0.0033 0.0016 'International Tables Vol C Tables 4.2.6.8 and 6.1.1.4'
H H 0.0000 0.0000 'International Tables Vol C Tables 4.2.6.8 and 6.1.1.4'
N N 0.0061 0.0033 'International Tables Vol C Tables 4.2.6.8 and 6.1.1.4'
O O 0.0106 0.0060 'International Tables Vol C Tables 4.2.6.8 and 6.1.1.4'
Yb Yb -0.3850 5.5486 'International Tables Vol C Tables 4.2.6.8 and 6.1.1.4'

loop_
_geom_angle_atom_site_label_1
_geom_angle_atom_site_label_2
_geom_angle_atom_site_label_3
_geom_angle
_geom_angle_site_symmetry_1
_geom_angle_site_symmetry_3
O3 Yb1 O7 88.01(12) . .
O3 Yb1 O8 143.16(13) . 2_674
O7 Yb1 O8 108.53(12) . 2_674
O3 Yb1 O5 96.18(12) . .
O7 Yb1 O5 143.91(10) . .
O8 Yb1 O5 89.23(11) 2_674 .
O3 Yb1 O6 79.24(12) . 1_565
O7 Yb1 O6 75.65(12) . 1_565
O8 Yb1 O6 73.73(11) 2_674 1_565
O5 Yb1 O6 140.38(11) . 1_565
O3 Yb1 O4 77.70(15) . 4_554
O7 Yb1 O4 147.92(11) . 4_554
O8 Yb1 O4 71.01(14) 2_674 4_554
O5 Yb1 O4 67.08(9) . 4_554
O6 Yb1 O4 73.55(10) 1_565 4_554
O3 Yb1 O2 144.38(12) . 2_664
O7 Yb1 O2 76.98(11) . 2_664
O8 Yb1 O2 72.43(12) 2_674 2_664
O5 Yb1 O2 79.08(9) . 2_664
O6 Yb1 O2 126.14(11) 1_565 2_664
O4 Yb1 O2 129.63(12) 4_554 2_664
O3 Yb1 O1 71.16(12) . .
O7 Yb1 O1 74.71(10) . .
O8 Yb1 O1 144.12(11) 2_674 .
O5 Yb1 O1 72.88(10) . .
O6 Yb1 O1 138.36(11) 1_565 .
O4 Yb1 O1 125.32(12) 4_554 .
O2 Yb1 O1 73.75(10) 2_664 .
C1 O1 Yb1 129.7(3) . .
C1 O2 Yb1 126.9(3) . 2_665
C2 O3 Yb1 161.2(4) . .
C2 O4 Yb1 140.7(3) . 4
C3 O5 Yb1 133.9(3) . .
C3 O6 Yb1 132.7(4) . 1_545
C4 O7 Yb1 134.8(3) . .
C4 O8 Yb1 136.4(3) . 2_675
O2 C1 O1 124.3(4) . .
O2 C1 H1 117.9 . .
O1 C1 H1 117.9 . .
O4 C2 O3 128.0(4) . .
O4 C2 H2 116.0 . .
O3 C2 H2 116.0 . .
O6 C3 O5 125.1(8) . .
O6 C3 H3 117.4 . .
O5 C3 H3 117.4 . .
O7 C4 O8 125.5(4) . .
O7 C4 H4 117.3 . .
O8 C4 H4 117.3 . .
N2 N1 H11 109.5 . .
N2 N1 H12 109.5 . .
H11 N1 H12 109.5 . .
N2 N1 H13 109.5 . .
H11 N1 H13 109.5 . .
H12 N1 H13 109.5 . .
N1 N2 H21 108.9(11) . .
N1 N2 H22 109.1(12) . .
H21 N2 H22 109.9(16) . .

loop_
_geom_bond_atom_site_label_1
_geom_bond_atom_site_label_2
_geom_bond_distance
_geom_bond_site_symmetry_2
Yb1 O3 2.237(3) .
Yb1 O7 2.289(3) .
Yb1 O8 2.316(3) 2_674
Yb1 O5 2.335(3) .
Yb1 O6 2.356(3) 1_565
Yb1 O4 2.360(4) 4_554
Yb1 O2 2.363(3) 2_664
Yb1 O1 2.389(3) .
O1 C1 1.258(5) .
O2 C1 1.244(5) .
O2 Yb1 2.363(3) 2_665
O3 C2 1.233(6) .
O4 C2 1.223(5) .
O4 Yb1 2.360(4) 4
O5 C3 1.270(5) .
O6 C3 1.234(7) .
O6 Yb1 2.356(3) 1_545
O7 C4 1.243(5) .
O8 C4 1.264(5) .
O8 Yb1 2.316(3) 2_675
C1 H1 0.9500 .
C2 H2 0.9500 .
C3 H3 0.9500 .
C4 H4 0.9500 .
N1 N2 1.445(5) .
N1 H11 0.9100 .
N1 H12 0.9100 .
N1 H13 0.9100 .
N2 H21 0.911(10) .
N2 H22 0.910(10) .

loop_
_geom_hbond_atom_site_label_D
_geom_hbond_atom_site_label_H
_geom_hbond_atom_site_label_A
_geom_hbond_distance_DH
_geom_hbond_distance_HA
_geom_hbond_distance_DA
_geom_hbond_angle_DHA
_geom_hbond_site_symmetry_A
C2 H2 O6 0.95 2.52 3.039(5) 114.2 4_565
C4 H4 O7 0.95 2.60 3.455(5) 149.9 2_674
N1 H11 O4 0.91 2.35 3.165(7) 148.5 4
N1 H11 O8 0.91 2.24 2.944(5) 134.2 2_675
N1 H12 O4 0.91 2.20 2.838(5) 126.7 .
N1 H12 O5 0.91 2.21 3.087(4) 161.2 4
N1 H13 O1 0.91 1.93 2.800(6) 160.5 .
N1 H13 O3 0.91 2.60 3.236(6) 128.0 .
N2 H21 O2 0.911(10) 2.26(3) 3.068(5) 147(3) .
N2 H22 O5 0.910(10) 2.44(2) 3.213(6) 143(2) 1_556
N2 H22 O6 0.910(10) 2.277(15) 3.131(5) 156(3) 1_556
